data_7061638
loop_
_publ_author_name
'Rogozhin, Anton F.'
'Ilichev, Vasily A.'
'Fagin, Anatoly A.'
'Rumyantcev, Roman V.'
'Fukin, Georgy K.'
'Yablonskiy, Artem N.'
'Andreev, Boris A.'
'Bochkarev, Mikhail N.'

_publ_section_title
;
 Novel ditopic 2-mercaptothiazoles and their sodium salts: synthesis,
 structural diversity and luminescence
;
_journal_issue 29
_journal_name_full 'New Journal of Chemistry'
_journal_page_first 13987
_journal_page_last 13995
_journal_paper_doi 10.1039/D2NJ02746A
_journal_volume 46
_journal_year 2022
_chemical_formula_moiety 'C24 H42 N2 Na2 O8 S4'
_chemical_formula_sum 'C24 H42 N2 Na2 O8 S4'
_chemical_formula_weight 660.81
_space_group_crystal_system monoclinic
_space_group_IT_number 14
_space_group_name_Hall '-P 2yn'
_space_group_name_H-M_alt 'P 1 21/n 1'
_atom_sites_solution_hydrogens geom
_atom_sites_solution_primary dual
_atom_sites_solution_secondary difmap
_audit_creation_method SHELXL-2018/3
_audit_update_record
;
2022-06-30 deposited with the CCDC.	2022-07-01 downloaded from the CCDC.
;
_cell_angle_alpha 90
_cell_angle_beta 99.5650(10)
_cell_angle_gamma 90
_cell_formula_units_Z 4
_cell_length_a 17.2189(7)
_cell_length_b 9.9368(4)
_cell_length_c 20.0201(8)
_cell_measurement_reflns_used 9843
_cell_measurement_temperature 100(2)
_cell_measurement_theta_max 26.04
_cell_measurement_theta_min 2.51
_cell_volume 3377.8(2)
_computing_cell_refinement 'Saint 8.40b'
_computing_data_collection APEX3
_computing_data_reduction 'Saint 8.40b'
_computing_structure_refinement 'SHELXL 2018/3'
_computing_structure_solution 'SHELXT 2018/2'
_diffrn_ambient_temperature 100(2)
_diffrn_measured_fraction_theta_full 0.999
_diffrn_measured_fraction_theta_max 0.999
_diffrn_measurement_device_type 'Bruker D8 Quest (CMOS)'
_diffrn_measurement_method '\w scans'
_diffrn_radiation_type MoK\a
_diffrn_radiation_wavelength 0.71073
_diffrn_reflns_av_R_equivalents 0.0415
_diffrn_reflns_av_unetI/netI 0.0328
_diffrn_reflns_Laue_measured_fraction_full 0.999
_diffrn_reflns_Laue_measured_fraction_max 0.999
_diffrn_reflns_limit_h_max 22
_diffrn_reflns_limit_h_min -22
_diffrn_reflns_limit_k_max 12
_diffrn_reflns_limit_k_min -12
_diffrn_reflns_limit_l_max 25
_diffrn_reflns_limit_l_min -25
_diffrn_reflns_number 42795
_diffrn_reflns_point_group_measured_fraction_full 0.999
_diffrn_reflns_point_group_measured_fraction_max 0.999
_diffrn_reflns_theta_full 25.242
_diffrn_reflns_theta_max 27.134
_diffrn_reflns_theta_min 2.063
_diffrn_source 'microfocus tube'
_exptl_absorpt_coefficient_mu 0.351
_exptl_absorpt_correction_T_max 0.862
_exptl_absorpt_correction_T_min 0.659
_exptl_absorpt_correction_type multi-scan
_exptl_absorpt_process_details SADABS
_exptl_crystal_colour colourless
_exptl_crystal_density_diffrn 1.299
_exptl_crystal_description prism
_exptl_crystal_F_000 1400
_exptl_crystal_size_max 0.120
_exptl_crystal_size_mid 0.090
_exptl_crystal_size_min 0.080
_refine_diff_density_max 0.289
_refine_diff_density_min -0.254
_refine_diff_density_rms 0.051
_refine_ls_extinction_method none
_refine_ls_goodness_of_fit_ref 1.025
_refine_ls_hydrogen_treatment constr
_refine_ls_matrix_type full
_refine_ls_number_parameters 369
_refine_ls_number_reflns 7473
_refine_ls_number_restraints 1
_refine_ls_restrained_S_all 1.025
_refine_ls_R_factor_all 0.0505
_refine_ls_R_factor_gt 0.0337
_refine_ls_shift/su_max 0.001
_refine_ls_shift/su_mean 0.000
_refine_ls_structure_factor_coef Fsqd
_refine_ls_weighting_details 'w=1/[\s^2^(Fo^2^)+(0.0318P)^2^+1.3267P] where P=(Fo^2^+2Fc^2^)/3'
_refine_ls_weighting_scheme calc
_refine_ls_wR_factor_gt 0.0694
_refine_ls_wR_factor_ref 0.0749
_reflns_Friedel_coverage 0.000
_reflns_number_gt 5996
_reflns_number_total 7473
_reflns_threshold_expression 'I > 2\s(I)'
_cod_data_source_file d2nj02746a2.cif
_cod_data_source_block na2dmbtdme
_cod_depositor_comments 'Adding full bibliography for 7061634--7061639.cif.'
_cod_original_sg_symbol_H-M 'P 21/n'
_cod_database_code 7061638
_shelx_shelxl_version_number 2018/3
_shelx_space_group_comment
;
The symmetry employed for this shelxl refinement is uniquely defined
by the following loop, which should always be used as a source of
symmetry information in preference to the above space-group names.
They are only intended as comments.
;
_shelx_estimated_absorpt_t_min 0.959
_shelx_estimated_absorpt_t_max 0.972

loop_
_space_group_symop_operation_xyz
'x, y, z'
'-x+1/2, y+1/2, -z+1/2'
'-x, -y, -z'
'x-1/2, -y-1/2, z-1/2'

loop_
_atom_site_label
_atom_site_type_symbol
_atom_site_fract_x
_atom_site_fract_y
_atom_site_fract_z
_atom_site_U_iso_or_equiv
_atom_site_adp_type
_atom_site_occupancy
_atom_site_site_symmetry_order
_atom_site_calc_flag
_atom_site_refinement_flags_posn
_atom_site_refinement_flags_adp
_atom_site_refinement_flags_occupancy
_atom_site_disorder_assembly
_atom_site_disorder_group
Na1 Na 0.47384(3) 0.53027(6) 0.78660(3) 0.01673(14) Uani 1 1 d . . . . .
Na2 Na 0.76120(3) 0.50029(6) 0.54321(3) 0.01687(14) Uani 1 1 d . . . . .
S1 S 0.38898(2) 0.78580(4) 0.79474(2) 0.02036(10) Uani 1 1 d . U . . .
S2 S 0.43587(2) 0.95262(4) 0.68182(2) 0.01784(9) Uani 1 1 d . . . . .
S3 S 0.65563(2) 0.92866(4) 0.50023(2) 0.01967(10) Uani 1 1 d . . . . .
S4 S 0.78216(2) 0.74071(4) 0.46737(2) 0.01914(9) Uani 1 1 d . . . . .
N1 N 0.50007(7) 0.72191(12) 0.71962(6) 0.0148(3) Uani 1 1 d . . . . .
N2 N 0.69005(7) 0.70132(13) 0.56239(6) 0.0155(3) Uani 1 1 d . . . . .
C1 C 0.44596(9) 0.80592(15) 0.73394(7) 0.0156(3) Uani 1 1 d . U . . .
C2 C 0.51066(9) 0.89508(15) 0.63998(8) 0.0157(3) Uani 1 1 d . . . . .
C3 C 0.54262(9) 0.95450(15) 0.58801(8) 0.0178(3) Uani 1 1 d . . . . .
H3A H 0.524190 1.038850 0.569427 0.021 Uiso 1 1 calc R U . . .
C4 C 0.60284(9) 0.88537(15) 0.56422(7) 0.0160(3) Uani 1 1 d . . . . .
C5 C 0.71102(9) 0.77629(15) 0.51424(7) 0.0159(3) Uani 1 1 d . . . . .
C6 C 0.63037(9) 0.75883(15) 0.59132(7) 0.0142(3) Uani 1 1 d . . . . .
C7 C 0.59743(9) 0.70080(15) 0.64339(7) 0.0149(3) Uani 1 1 d . . . . .
H7A H 0.615701 0.616297 0.661895 0.018 Uiso 1 1 calc R U . . .
C8 C 0.53735(9) 0.76857(15) 0.66786(7) 0.0140(3) Uani 1 1 d . . . . .
O1 O 0.57553(6) 0.35961(12) 0.80515(6) 0.0237(3) Uani 1 1 d . . . . .
O2 O 0.56397(7) 0.57855(11) 0.88721(5) 0.0224(3) Uani 1 1 d . . . . .
O3 O 0.37159(6) 0.40637(11) 0.82547(5) 0.0209(2) Uani 1 1 d . . . . .
O4 O 0.40573(7) 0.40671(11) 0.69306(5) 0.0209(2) Uani 1 1 d . . . . .
O5 O 0.64997(6) 0.39186(11) 0.48526(5) 0.0219(3) Uani 1 1 d . . . . .
O6 O 0.79876(6) 0.36416(11) 0.45202(5) 0.0208(2) Uani 1 1 d . . . . .
O7 O 0.87451(6) 0.52013(12) 0.62557(6) 0.0242(3) Uani 1 1 d . . . . .
O8 O 0.74332(7) 0.36302(11) 0.64099(6) 0.0223(3) Uani 1 1 d . . . . .
C9 C 0.60203(12) 0.2898(2) 0.75134(9) 0.0349(5) Uani 1 1 d . . . . .
H9A H 0.637639 0.217055 0.769864 0.052 Uiso 1 1 calc R U . . .
H9B H 0.630054 0.352327 0.725878 0.052 Uiso 1 1 calc R U . . .
H9C H 0.556717 0.251825 0.721128 0.052 Uiso 1 1 calc R U . . .
C10 C 0.63901(10) 0.39395(18) 0.85706(9) 0.0274(4) Uani 1 1 d . . . . .
H10A H 0.675939 0.454659 0.838749 0.033 Uiso 1 1 calc R U . . .
H10B H 0.668063 0.311666 0.874257 0.033 Uiso 1 1 calc R U . . .
C11 C 0.60740(11) 0.46230(18) 0.91337(9) 0.0286(4) Uani 1 1 d . . . . .
H11A H 0.572697 0.399941 0.933343 0.034 Uiso 1 1 calc R U . . .
H11B H 0.651341 0.489022 0.949324 0.034 Uiso 1 1 calc R U . . .
C12 C 0.54504(11) 0.66240(18) 0.93968(9) 0.0301(4) Uani 1 1 d . . . . .
H12A H 0.593607 0.698389 0.966122 0.045 Uiso 1 1 calc R U . . .
H12B H 0.516729 0.609730 0.969349 0.045 Uiso 1 1 calc R U . . .
H12C H 0.511712 0.736919 0.919781 0.045 Uiso 1 1 calc R U . . .
C13 C 0.34029(11) 0.47016(19) 0.87917(9) 0.0316(4) Uani 1 1 d . . . . .
H13A H 0.300707 0.411508 0.894055 0.047 Uiso 1 1 calc R U . . .
H13B H 0.315796 0.555789 0.863080 0.047 Uiso 1 1 calc R U . . .
H13C H 0.382879 0.486953 0.917226 0.047 Uiso 1 1 calc R U . . .
C14 C 0.31219(10) 0.38907(18) 0.76741(8) 0.0246(4) Uani 1 1 d . . . . .
H14A H 0.290748 0.477784 0.751081 0.030 Uiso 1 1 calc R U . . .
H14B H 0.268517 0.334240 0.779411 0.030 Uiso 1 1 calc R U . . .
C15 C 0.34712(11) 0.32036(17) 0.71301(8) 0.0257(4) Uani 1 1 d . . . . .
H15A H 0.371232 0.233888 0.730064 0.031 Uiso 1 1 calc R U . . .
H15B H 0.305587 0.301369 0.673673 0.031 Uiso 1 1 calc R U . . .
C16 C 0.42915(11) 0.36512(19) 0.63119(8) 0.0283(4) Uani 1 1 d . . . . .
H16A H 0.383937 0.370308 0.594415 0.042 Uiso 1 1 calc R U . . .
H16B H 0.448421 0.272222 0.635702 0.042 Uiso 1 1 calc R U . . .
H16C H 0.471184 0.424238 0.620951 0.042 Uiso 1 1 calc R U . . .
C17 C 0.58130(10) 0.3529(2) 0.51078(10) 0.0348(5) Uani 1 1 d . . . . .
H17A H 0.534961 0.366362 0.475755 0.052 Uiso 1 1 calc R U . . .
H17B H 0.576221 0.407662 0.550536 0.052 Uiso 1 1 calc R U . . .
H17C H 0.585252 0.257698 0.523705 0.052 Uiso 1 1 calc R U . . .
C18 C 0.66174(10) 0.31523(17) 0.42775(8) 0.0249(4) Uani 1 1 d . . . . .
H18A H 0.614044 0.319254 0.392555 0.030 Uiso 1 1 calc R U . . .
H18B H 0.671847 0.219923 0.440765 0.030 Uiso 1 1 calc R U . . .
C19 C 0.73053(10) 0.37197(17) 0.40073(8) 0.0246(4) Uani 1 1 d . . . . .
H19A H 0.739354 0.320496 0.360322 0.030 Uiso 1 1 calc R U . . .
H19B H 0.720038 0.466907 0.387162 0.030 Uiso 1 1 calc R U . . .
C20 C 0.86761(11) 0.40622(19) 0.42624(9) 0.0299(4) Uani 1 1 d . . . . .
H20A H 0.878489 0.342447 0.391615 0.045 Uiso 1 1 calc R U . . .
H20B H 0.912617 0.408963 0.463292 0.045 Uiso 1 1 calc R U . . .
H20C H 0.858855 0.496028 0.406179 0.045 Uiso 1 1 calc R U . . .
C21 C 0.95064(10) 0.55948(19) 0.61339(10) 0.0304(4) Uani 1 1 d . . . . .
H21A H 0.976430 0.614871 0.651159 0.046 Uiso 1 1 calc R U . . .
H21B H 0.945265 0.611505 0.571284 0.046 Uiso 1 1 calc R U . . .
H21C H 0.982499 0.479082 0.609355 0.046 Uiso 1 1 calc R U . . .
C22 C 0.87820(10) 0.43403(18) 0.68299(9) 0.0272(4) Uani 1 1 d . . . . .
H22A H 0.912228 0.474306 0.722679 0.033 Uiso 1 1 calc R U . . .
H22B H 0.900385 0.345485 0.673512 0.033 Uiso 1 1 calc R U . . .
C23 C 0.79570(10) 0.41751(19) 0.69705(8) 0.0269(4) Uani 1 1 d . . . . .
H23A H 0.796628 0.357501 0.736647 0.032 Uiso 1 1 calc R U . . .
H23B H 0.775617 0.506263 0.708829 0.032 Uiso 1 1 calc R U . . .
C24 C 0.75114(12) 0.22128(18) 0.63419(11) 0.0345(4) Uani 1 1 d . . . . .
H24A H 0.736704 0.176247 0.673926 0.052 Uiso 1 1 calc R U . . .
H24B H 0.805817 0.199426 0.630685 0.052 Uiso 1 1 calc R U . . .
H24C H 0.716289 0.190576 0.593294 0.052 Uiso 1 1 calc R U . . .

loop_
_atom_site_aniso_label
_atom_site_aniso_U_11
_atom_site_aniso_U_22
_atom_site_aniso_U_33
_atom_site_aniso_U_23
_atom_site_aniso_U_13
_atom_site_aniso_U_12
Na1 0.0165(3) 0.0173(3) 0.0160(3) 0.0005(2) 0.0018(2) 0.0000(3)
Na2 0.0168(3) 0.0178(3) 0.0157(3) 0.0003(2) 0.0017(2) -0.0001(3)
S1 0.0179(2) 0.0228(2) 0.0213(2) -0.00027(17) 0.00580(16) 0.00350(17)
S2 0.0189(2) 0.01488(19) 0.0192(2) 0.00006(15) 0.00177(16) 0.00408(16)
S3 0.0248(2) 0.01601(19) 0.0187(2) 0.00483(16) 0.00519(16) 0.00058(17)
S4 0.0215(2) 0.0201(2) 0.0167(2) 0.00016(16) 0.00582(16) -0.00370(17)
N1 0.0144(6) 0.0153(6) 0.0142(6) 0.0002(5) 0.0011(5) 0.0007(5)
N2 0.0163(7) 0.0161(6) 0.0139(6) -0.0009(5) 0.0017(5) -0.0014(5)
C1 0.0151(8) 0.0152(7) 0.0143(7) 0.0000(6) -0.0034(5) -0.0006(6)
C2 0.0160(8) 0.0135(7) 0.0159(8) -0.0015(6) -0.0017(6) 0.0008(6)
C3 0.0205(8) 0.0129(7) 0.0183(8) 0.0025(6) -0.0018(6) 0.0013(7)
C4 0.0183(8) 0.0150(7) 0.0138(7) 0.0013(6) -0.0003(6) -0.0030(6)
C5 0.0175(8) 0.0150(7) 0.0139(7) -0.0016(6) -0.0012(6) -0.0027(6)
C6 0.0136(7) 0.0140(7) 0.0134(7) -0.0009(6) -0.0027(6) -0.0014(6)
C7 0.0158(8) 0.0123(7) 0.0151(7) 0.0023(6) -0.0015(6) 0.0005(6)
C8 0.0136(7) 0.0135(7) 0.0133(7) 0.0002(6) -0.0023(6) -0.0018(6)
O1 0.0201(6) 0.0266(6) 0.0231(6) -0.0012(5) -0.0003(5) 0.0052(5)
O2 0.0272(6) 0.0194(6) 0.0187(6) 0.0004(5) -0.0021(5) 0.0029(5)
O3 0.0225(6) 0.0244(6) 0.0162(6) -0.0022(5) 0.0046(5) -0.0024(5)
O4 0.0257(6) 0.0224(6) 0.0151(5) -0.0046(5) 0.0046(5) -0.0035(5)
O5 0.0200(6) 0.0261(6) 0.0194(6) -0.0029(5) 0.0026(5) -0.0055(5)
O6 0.0216(6) 0.0221(6) 0.0199(6) 0.0030(5) 0.0071(5) 0.0019(5)
O7 0.0149(6) 0.0300(7) 0.0266(6) 0.0060(5) -0.0003(5) -0.0001(5)
O8 0.0227(6) 0.0200(6) 0.0235(6) 0.0028(5) 0.0015(5) 0.0001(5)
C9 0.0361(11) 0.0374(11) 0.0306(10) -0.0020(9) 0.0035(8) 0.0152(9)
C10 0.0209(9) 0.0256(9) 0.0328(10) 0.0024(8) -0.0042(8) 0.0022(8)
C11 0.0336(10) 0.0254(9) 0.0233(9) 0.0056(7) -0.0057(8) 0.0056(8)
C12 0.0396(11) 0.0259(9) 0.0232(9) -0.0024(7) 0.0011(8) 0.0016(8)
C13 0.0402(11) 0.0327(10) 0.0264(9) -0.0051(8) 0.0182(8) -0.0087(9)
C14 0.0189(9) 0.0316(10) 0.0225(9) 0.0046(7) 0.0008(7) -0.0064(7)
C15 0.0332(10) 0.0225(9) 0.0195(8) 0.0001(7) -0.0013(7) -0.0111(8)
C16 0.0327(10) 0.0346(10) 0.0173(8) -0.0057(7) 0.0031(7) 0.0073(8)
C17 0.0214(9) 0.0445(12) 0.0390(11) 0.0022(9) 0.0068(8) -0.0092(9)
C18 0.0285(9) 0.0203(8) 0.0226(9) -0.0061(7) -0.0053(7) -0.0005(7)
C19 0.0342(10) 0.0239(9) 0.0152(8) -0.0013(7) 0.0026(7) 0.0064(8)
C20 0.0309(10) 0.0299(10) 0.0334(10) 0.0039(8) 0.0184(8) 0.0016(8)
C21 0.0178(9) 0.0298(10) 0.0441(11) -0.0037(9) 0.0060(8) -0.0020(8)
C22 0.0244(9) 0.0309(10) 0.0234(9) 0.0051(7) -0.0049(7) 0.0023(8)
C23 0.0302(10) 0.0319(10) 0.0175(8) 0.0030(7) 0.0009(7) -0.0003(8)
C24 0.0379(11) 0.0213(9) 0.0462(12) 0.0033(8) 0.0121(9) 0.0019(8)

loop_
_atom_type_symbol
_atom_type_description
_atom_type_scat_dispersion_real
_atom_type_scat_dispersion_imag
_atom_type_scat_source
C C 0.0033 0.0016 'International Tables Vol C Tables 4.2.6.8 and 6.1.1.4'
H H 0.0000 0.0000 'International Tables Vol C Tables 4.2.6.8 and 6.1.1.4'
N N 0.0061 0.0033 'International Tables Vol C Tables 4.2.6.8 and 6.1.1.4'
O O 0.0106 0.0060 'International Tables Vol C Tables 4.2.6.8 and 6.1.1.4'
Na Na 0.0362 0.0249 'International Tables Vol C Tables 4.2.6.8 and 6.1.1.4'
S S 0.1246 0.1234 'International Tables Vol C Tables 4.2.6.8 and 6.1.1.4'

loop_
_geom_angle_atom_site_label_1
_geom_angle_atom_site_label_2
_geom_angle_atom_site_label_3
_geom_angle
_geom_angle_site_symmetry_1
_geom_angle_site_symmetry_3
_geom_angle_publ_flag
O4 Na1 O2 159.66(5) . . ?
O4 Na1 O3 72.31(4) . . ?
O2 Na1 O3 103.96(4) . . ?
O4 Na1 N1 94.77(4) . . ?
O2 Na1 N1 98.93(5) . . ?
O3 Na1 N1 143.66(5) . . ?
O4 Na1 O1 90.49(4) . . ?
O2 Na1 O1 70.00(4) . . ?
O3 Na1 O1 98.21(4) . . ?
N1 Na1 O1 116.12(5) . . ?
O4 Na1 S1 107.70(3) . . ?
O2 Na1 S1 92.24(3) . . ?
O3 Na1 S1 91.55(3) . . ?
N1 Na1 S1 59.44(3) . . ?
O1 Na1 S1 161.31(4) . . ?
C1 Na1 S1 33.48(3) . . ?
O5 Na2 O7 155.19(5) . . ?
O5 Na2 N2 93.73(5) . . ?
O7 Na2 N2 101.78(5) . . ?
O5 Na2 O8 86.47(4) . . ?
O7 Na2 O8 71.63(4) . . ?
N2 Na2 O8 101.54(4) . . ?
O5 Na2 O6 70.73(4) . . ?
O7 Na2 O6 106.22(4) . . ?
N2 Na2 O6 141.56(5) . . ?
O8 Na2 O6 111.91(4) . . ?
O5 Na2 S4 106.56(4) . . ?
O7 Na2 S4 97.94(4) . . ?
N2 Na2 S4 60.55(3) . . ?
O8 Na2 S4 157.80(4) . . ?
O6 Na2 S4 89.62(3) . . ?
C1 S1 Na1 73.19(5) . . ?
C2 S2 C1 90.29(7) . . ?
C4 S3 C5 90.32(7) . . ?
C5 S4 Na2 73.56(5) . . ?
C1 N1 C8 112.50(13) . . ?
C1 N1 Na1 100.05(9) . . ?
C8 N1 Na1 146.25(10) . . ?
C5 N2 C6 112.71(13) . . ?
C5 N2 Na2 98.29(9) . . ?
C6 N2 Na2 147.37(10) . . ?
N1 C1 S1 126.53(12) . . ?
N1 C1 S2 113.21(11) . . ?
S1 C1 S2 120.26(9) . . ?
C3 C2 C8 121.92(14) . . ?
C3 C2 S2 129.57(12) . . ?
C8 C2 S2 108.52(11) . . ?
C2 C3 C4 117.22(14) . . ?
C2 C3 H3A 121.4 . . ?
C4 C3 H3A 121.4 . . ?
C3 C4 C6 121.79(14) . . ?
C3 C4 S3 129.69(12) . . ?
C6 C4 S3 108.52(11) . . ?
N2 C5 S4 126.70(12) . . ?
N2 C5 S3 112.99(11) . . ?
S4 C5 S3 120.31(9) . . ?
N2 C6 C7 124.44(13) . . ?
N2 C6 C4 115.46(13) . . ?
C7 C6 C4 120.10(14) . . ?
C6 C7 C8 118.88(14) . . ?
C6 C7 H7A 120.6 . . ?
C8 C7 H7A 120.6 . . ?
N1 C8 C7 124.44(13) . . ?
N1 C8 C2 115.47(13) . . ?
C7 C8 C2 120.09(14) . . ?
C10 O1 C9 111.57(13) . . ?
C10 O1 Na1 113.16(10) . . ?
C9 O1 Na1 122.79(10) . . ?
C12 O2 C11 111.96(13) . . ?
C12 O2 Na1 123.16(10) . . ?
C11 O2 Na1 112.07(9) . . ?
C14 O3 C13 110.97(13) . . ?
C14 O3 Na1 105.37(9) . . ?
C13 O3 Na1 114.10(10) . . ?
C15 O4 C16 112.52(13) . . ?
C15 O4 Na1 111.59(9) . . ?
C16 O4 Na1 131.28(10) . . ?
C18 O5 C17 112.65(13) . . ?
C18 O5 Na2 115.74(9) . . ?
C17 O5 Na2 127.74(10) . . ?
C19 O6 C20 110.89(13) . . ?
C19 O6 Na2 102.64(9) . . ?
C20 O6 Na2 116.46(10) . . ?
C21 O7 C22 112.52(13) . . ?
C21 O7 Na2 125.71(10) . . ?
C22 O7 Na2 115.91(10) . . ?
C23 O8 C24 113.19(14) . . ?
C23 O8 Na2 105.72(9) . . ?
C24 O8 Na2 116.65(10) . . ?
O1 C9 H9A 109.5 . . ?
O1 C9 H9B 109.5 . . ?
H9A C9 H9B 109.5 . . ?
O1 C9 H9C 109.5 . . ?
H9A C9 H9C 109.5 . . ?
H9B C9 H9C 109.5 . . ?
O1 C10 C11 109.21(14) . . ?
O1 C10 H10A 109.8 . . ?
C11 C10 H10A 109.8 . . ?
O1 C10 H10B 109.8 . . ?
C11 C10 H10B 109.8 . . ?
H10A C10 H10B 108.3 . . ?
O2 C11 C10 108.98(14) . . ?
O2 C11 H11A 109.9 . . ?
C10 C11 H11A 109.9 . . ?
O2 C11 H11B 109.9 . . ?
C10 C11 H11B 109.9 . . ?
H11A C11 H11B 108.3 . . ?
O2 C12 H12A 109.5 . . ?
O2 C12 H12B 109.5 . . ?
H12A C12 H12B 109.5 . . ?
O2 C12 H12C 109.5 . . ?
H12A C12 H12C 109.5 . . ?
H12B C12 H12C 109.5 . . ?
O3 C13 H13A 109.5 . . ?
O3 C13 H13B 109.5 . . ?
H13A C13 H13B 109.5 . . ?
O3 C13 H13C 109.5 . . ?
H13A C13 H13C 109.5 . . ?
H13B C13 H13C 109.5 . . ?
O3 C14 C15 109.17(14) . . ?
O3 C14 H14A 109.8 . . ?
C15 C14 H14A 109.8 . . ?
O3 C14 H14B 109.8 . . ?
C15 C14 H14B 109.8 . . ?
H14A C14 H14B 108.3 . . ?
O4 C15 C14 108.51(13) . . ?
O4 C15 H15A 110.0 . . ?
C14 C15 H15A 110.0 . . ?
O4 C15 H15B 110.0 . . ?
C14 C15 H15B 110.0 . . ?
H15A C15 H15B 108.4 . . ?
O4 C16 H16A 109.5 . . ?
O4 C16 H16B 109.5 . . ?
H16A C16 H16B 109.5 . . ?
O4 C16 H16C 109.5 . . ?
H16A C16 H16C 109.5 . . ?
H16B C16 H16C 109.5 . . ?
O5 C17 H17A 109.5 . . ?
O5 C17 H17B 109.5 . . ?
H17A C17 H17B 109.5 . . ?
O5 C17 H17C 109.5 . . ?
H17A C17 H17C 109.5 . . ?
H17B C17 H17C 109.5 . . ?
O5 C18 C19 108.63(13) . . ?
O5 C18 H18A 110.0 . . ?
C19 C18 H18A 110.0 . . ?
O5 C18 H18B 110.0 . . ?
C19 C18 H18B 110.0 . . ?
H18A C18 H18B 108.3 . . ?
O6 C19 C18 109.06(13) . . ?
O6 C19 H19A 109.9 . . ?
C18 C19 H19A 109.9 . . ?
O6 C19 H19B 109.9 . . ?
C18 C19 H19B 109.9 . . ?
H19A C19 H19B 108.3 . . ?
O6 C20 H20A 109.5 . . ?
O6 C20 H20B 109.5 . . ?
H20A C20 H20B 109.5 . . ?
O6 C20 H20C 109.5 . . ?
H20A C20 H20C 109.5 . . ?
H20B C20 H20C 109.5 . . ?
O7 C21 H21A 109.5 . . ?
O7 C21 H21B 109.5 . . ?
H21A C21 H21B 109.5 . . ?
O7 C21 H21C 109.5 . . ?
H21A C21 H21C 109.5 . . ?
H21B C21 H21C 109.5 . . ?
O7 C22 C23 107.44(13) . . ?
O7 C22 H22A 110.2 . . ?
C23 C22 H22A 110.2 . . ?
O7 C22 H22B 110.2 . . ?
C23 C22 H22B 110.2 . . ?
H22A C22 H22B 108.5 . . ?
O8 C23 C22 112.86(14) . . ?
O8 C23 H23A 109.0 . . ?
C22 C23 H23A 109.0 . . ?
O8 C23 H23B 109.0 . . ?
C22 C23 H23B 109.0 . . ?
H23A C23 H23B 107.8 . . ?
O8 C24 H24A 109.5 . . ?
O8 C24 H24B 109.5 . . ?
H24A C24 H24B 109.5 . . ?
O8 C24 H24C 109.5 . . ?
H24A C24 H24C 109.5 . . ?
H24B C24 H24C 109.5 . . ?

loop_
_geom_bond_atom_site_label_1
_geom_bond_atom_site_label_2
_geom_bond_distance
_geom_bond_site_symmetry_2
_geom_bond_publ_flag
Na1 O4 2.3791(12) . ?
Na1 O2 2.3785(12) . ?
Na1 O3 2.3824(12) . ?
Na1 N1 2.4145(14) . ?
Na1 O1 2.4215(12) . ?
Na1 S1 2.9475(7) . ?
Na2 O5 2.3317(12) . ?
Na2 O7 2.3442(13) . ?
Na2 N2 2.4072(14) . ?
Na2 O8 2.4470(12) . ?
Na2 O6 2.4440(12) . ?
Na2 S4 2.8855(7) . ?
S1 C1 1.6975(16) . ?
S2 C2 1.7452(16) . ?
S2 C1 1.7843(15) . ?
S3 C4 1.7435(16) . ?
S3 C5 1.7866(16) . ?
S4 C5 1.6994(16) . ?
N1 C1 1.3175(19) . ?
N1 C8 1.3863(19) . ?
N2 C5 1.3154(19) . ?
N2 C6 1.3842(19) . ?
C2 C3 1.387(2) . ?
C2 C8 1.421(2) . ?
C3 C4 1.392(2) . ?
C3 H3A 0.9500 . ?
C4 C6 1.419(2) . ?
C6 C7 1.392(2) . ?
C7 C8 1.390(2) . ?
C7 H7A 0.9500 . ?
O1 C10 1.419(2) . ?
O1 C9 1.419(2) . ?
O2 C12 1.420(2) . ?
O2 C11 1.4275(19) . ?
O3 C14 1.4255(19) . ?
O3 C13 1.4286(19) . ?
O4 C15 1.431(2) . ?
O4 C16 1.4259(19) . ?
O5 C18 1.4227(19) . ?
O5 C17 1.418(2) . ?
O6 C19 1.428(2) . ?
O6 C20 1.4318(19) . ?
O7 C21 1.427(2) . ?
O7 C22 1.426(2) . ?
O8 C23 1.425(2) . ?
O8 C24 1.424(2) . ?
C9 H9A 0.9800 . ?
C9 H9B 0.9800 . ?
C9 H9C 0.9800 . ?
C10 C11 1.494(2) . ?
C10 H10A 0.9900 . ?
C10 H10B 0.9900 . ?
C11 H11A 0.9900 . ?
C11 H11B 0.9900 . ?
C12 H12A 0.9800 . ?
C12 H12B 0.9800 . ?
C12 H12C 0.9800 . ?
C13 H13A 0.9800 . ?
C13 H13B 0.9800 . ?
C13 H13C 0.9800 . ?
C14 C15 1.494(2) . ?
C14 H14A 0.9900 . ?
C14 H14B 0.9900 . ?
C15 H15A 0.9900 . ?
C15 H15B 0.9900 . ?
C16 H16A 0.9800 . ?
C16 H16B 0.9800 . ?
C16 H16C 0.9800 . ?
C17 H17A 0.9800 . ?
C17 H17B 0.9800 . ?
C17 H17C 0.9800 . ?
C18 C19 1.492(2) . ?
C18 H18A 0.9900 . ?
C18 H18B 0.9900 . ?
C19 H19A 0.9900 . ?
C19 H19B 0.9900 . ?
C20 H20A 0.9800 . ?
C20 H20B 0.9800 . ?
C20 H20C 0.9800 . ?
C21 H21A 0.9800 . ?
C21 H21B 0.9800 . ?
C21 H21C 0.9800 . ?
C22 C23 1.502(2) . ?
C22 H22A 0.9900 . ?
C22 H22B 0.9900 . ?
C23 H23A 0.9900 . ?
C23 H23B 0.9900 . ?
C24 H24A 0.9800 . ?
C24 H24B 0.9800 . ?
C24 H24C 0.9800 . ?
